data_2017472
loop_
_publ_author_name
'Fourati, M. Amine'
'Maris, Thierry'
'Bazuin, C. G\'eraldine'
'Prud'homme, Robert E.'

_publ_section_title
;
 (<i>E</i>)-4,4'-Bis(1,3-benzoxazol-2-yl)stilbene at 150 and 375K
;
_journal_coeditor_code GD3316
_journal_issue 1
_journal_name_full 'Acta Crystallographica Section C'
_journal_page_first o11
_journal_page_last o14
_journal_paper_doi 10.1107/S0108270109050379
_journal_volume 66
_journal_year 2010
_chemical_formula_iupac 'C28 H18 N2 O2'
_chemical_formula_moiety 'C28 H18 N2 O2'
_chemical_formula_sum 'C28 H18 N2 O2'
_chemical_formula_weight 414.44
_chemical_name_systematic
;
(<i>E</i>)-4,4'-Bis(1,3-benzoxazol-2-yl)stilbene
;
_space_group_IT_number 15
_symmetry_cell_setting monoclinic
_symmetry_space_group_name_Hall '-C 2yc'
_symmetry_space_group_name_H-M 'C 1 2/c 1'
_atom_sites_solution_hydrogens geom
_atom_sites_solution_primary direct
_atom_sites_solution_secondary difmap
_audit_creation_method SHELXL97
_cell_angle_alpha 90
_cell_angle_beta 96.4280(17)
_cell_angle_gamma 90
_cell_formula_units_Z 4
_cell_length_a 11.2449(4)
_cell_length_b 6.0053(2)
_cell_length_c 29.0699(11)
_cell_measurement_reflns_used 7849
_cell_measurement_temperature 150
_cell_measurement_theta_max 67.66
_cell_measurement_theta_min 3.06
_cell_volume 1950.72(12)
_computing_cell_refinement 'SAINT (Bruker, 2009)'
_computing_data_collection 'APEX2 (Bruker, 2009)'
_computing_data_reduction 'SAINT (Bruker, 2009)'
_computing_molecular_graphics
;
SHELXTL (Sheldrick, 2008) and Material Studio (Accelrys, 2005)
;
_computing_publication_material
;
UdMX (Maris, 2004) and publCIF (Westrip, 2009)
;
_computing_structure_refinement 'SHELXL97 (Sheldrick, 2008)'
_computing_structure_solution 'SHELXS97 (Sheldrick, 2008)'
_diffrn_ambient_temperature 150
_diffrn_detector_area_resol_mean 8.3
_diffrn_measured_fraction_theta_full 0.992
_diffrn_measured_fraction_theta_max 0.992
_diffrn_measurement_device_type 'Bruker Microstar'
_diffrn_measurement_method \w
_diffrn_radiation_monochromator 'Helios optics'
_diffrn_radiation_source 'rotating anode'
_diffrn_radiation_type CuK\a
_diffrn_radiation_wavelength 1.54178
_diffrn_reflns_av_R_equivalents 0.045
_diffrn_reflns_av_sigmaI/netI 0.0251
_diffrn_reflns_limit_h_max 13
_diffrn_reflns_limit_h_min -13
_diffrn_reflns_limit_k_max 7
_diffrn_reflns_limit_k_min -5
_diffrn_reflns_limit_l_max 34
_diffrn_reflns_limit_l_min -34
_diffrn_reflns_number 17375
_diffrn_reflns_theta_full 68.07
_diffrn_reflns_theta_max 68.07
_diffrn_reflns_theta_min 3.06
_exptl_absorpt_coefficient_mu 0.714
_exptl_absorpt_correction_T_max 0.9788
_exptl_absorpt_correction_T_min 0.8744
_exptl_absorpt_correction_type multi-scan
_exptl_absorpt_process_details '(SADABS; Bruker, 2009)'
_exptl_crystal_colour yellow
_exptl_crystal_density_diffrn 1.411
_exptl_crystal_density_method 'not measured'
_exptl_crystal_description needle
_exptl_crystal_F_000 864
_exptl_crystal_size_max 0.28
_exptl_crystal_size_mid 0.04
_exptl_crystal_size_min 0.03
_refine_diff_density_max 0.210
_refine_diff_density_min -0.154
_refine_ls_extinction_method none
_refine_ls_goodness_of_fit_ref 1.047
_refine_ls_hydrogen_treatment constr
_refine_ls_matrix_type full
_refine_ls_number_parameters 152
_refine_ls_number_reflns 1778
_refine_ls_number_restraints 4
_refine_ls_restrained_S_all 1.046
_refine_ls_R_factor_all 0.0358
_refine_ls_R_factor_gt 0.0322
_refine_ls_shift/su_max 0.000
_refine_ls_shift/su_mean 0.000
_refine_ls_structure_factor_coef Fsqd
_refine_ls_weighting_details 'calc w = 1/[\s^2^(Fo^2^)+(0.0457P)^2^+1.0947P] where P=(Fo^2^+2Fc^2^)/3'
_refine_ls_weighting_scheme calc
_refine_ls_wR_factor_gt 0.0874
_refine_ls_wR_factor_ref 0.0905
_reflns_number_gt 1606
_reflns_number_total 1778
_reflns_threshold_expression I>2\s(I)
_cod_data_source_file gd3316.cif
_cod_data_source_block I_150K
_cod_original_sg_symbol_H-M C2/c
_cod_database_code 2017472
_cod_database_fobs_code 2017472

loop_
_symmetry_equiv_pos_as_xyz
'x, y, z'
'-x, y, -z+1/2'
'x+1/2, y+1/2, z'
'-x+1/2, y+1/2, -z+1/2'
'-x, -y, -z'
'x, -y, z-1/2'
'-x+1/2, -y+1/2, -z'
'x+1/2, -y+1/2, z-1/2'

loop_
_atom_site_type_symbol
_atom_site_label
_atom_site_fract_x
_atom_site_fract_y
_atom_site_fract_z
_atom_site_U_iso_or_equiv
_atom_site_adp_type
_atom_site_calc_flag
_atom_site_refinement_flags
_atom_site_occupancy
_atom_site_disorder_assembly
_atom_site_disorder_group
C C1 0.70388(11) -0.2125(2) 0.01025(4) 0.0310(3) Uani d . 1 . .
H H1 0.6318 -0.2958 0.0053 0.037 Uiso calc R 1 . .
C C2 0.70240(11) -0.01447(19) 0.03964(4) 0.0283(3) Uani d . 1 . .
C C3 0.59417(11) 0.0526(2) 0.05470(4) 0.0309(3) Uani d . 1 . .
H H3 0.5239 -0.0317 0.0458 0.037 Uiso calc R 1 . .
C C4 0.58684(11) 0.2389(2) 0.08234(4) 0.0298(3) Uani d . 1 . .
H H4 0.5122 0.2819 0.0920 0.036 Uiso calc R 1 . .
C C5 0.68940(11) 0.36286(19) 0.09584(4) 0.0272(3) Uani d . 1 A .
C C6 0.79834(11) 0.2958(2) 0.08159(4) 0.0305(3) Uani d . 1 . .
H H6 0.8689 0.3784 0.0911 0.037 Uiso calc R 1 . .
C C7 0.80464(11) 0.1112(2) 0.05392(4) 0.0310(3) Uani d . 1 . .
H H7 0.8795 0.0686 0.0444 0.037 Uiso calc R 1 . .
C C8 0.68404(11) 0.55915(19) 0.12471(4) 0.0309(3) Uani d D 1 . .
C C9 0.62569(10) 0.82678(19) 0.16546(4) 0.0267(3) Uani d D 1 . .
C C10 0.74851(11) 0.84592(19) 0.16490(4) 0.0269(3) Uani d D 1 A .
C C11 0.81518(11) 1.0152(2) 0.18713(4) 0.0311(3) Uani d . 1 . .
H H11 0.8992 1.0266 0.1863 0.037 Uiso calc R 1 A .
C C12 0.75200(11) 1.1676(2) 0.21069(4) 0.0330(3) Uani d . 1 A .
H H12 0.7939 1.2865 0.2268 0.040 Uiso calc R 1 . .
C C13 0.62859(12) 1.1507(2) 0.21132(4) 0.0331(3) Uani d . 1 . .
H H13 0.5885 1.2591 0.2277 0.040 Uiso calc R 1 A .
C C14 0.56258(11) 0.9804(2) 0.18867(4) 0.0319(3) Uani d . 1 A .
H H14 0.4784 0.9696 0.1891 0.038 Uiso calc R 1 . .
N N1A 0.5897(4) 0.6394(13) 0.1385(4) 0.0298(7) Uani d PD 0.669(10) A 1
O O1A 0.7880(3) 0.6741(12) 0.1391(3) 0.0277(7) Uani d PD 0.669(10) A 1
O O1B 0.5818(6) 0.644(2) 0.1405(6) 0.0277(7) Uani d PD 0.331(10) A 2
N N1B 0.7791(7) 0.668(3) 0.1371(9) 0.0298(7) Uani d PD 0.331(10) A 2

loop_
_atom_site_aniso_label
_atom_site_aniso_U_11
_atom_site_aniso_U_22
_atom_site_aniso_U_33
_atom_site_aniso_U_12
_atom_site_aniso_U_13
_atom_site_aniso_U_23
C1 0.0369(6) 0.0261(6) 0.0300(6) -0.0016(5) 0.0040(5) 0.0003(5)
C2 0.0355(6) 0.0250(6) 0.0247(6) 0.0019(5) 0.0050(5) 0.0026(5)
C3 0.0324(6) 0.0303(6) 0.0303(6) -0.0029(5) 0.0042(5) -0.0004(5)
C4 0.0299(6) 0.0301(6) 0.0300(6) 0.0029(5) 0.0055(5) 0.0002(5)
C5 0.0331(6) 0.0238(6) 0.0247(6) 0.0027(5) 0.0035(5) 0.0034(5)
C6 0.0316(6) 0.0282(6) 0.0319(6) -0.0020(5) 0.0044(5) 0.0004(5)
C7 0.0315(6) 0.0294(6) 0.0332(6) 0.0032(5) 0.0077(5) -0.0002(5)
C8 0.0416(7) 0.0241(6) 0.0267(6) 0.0010(5) 0.0019(5) 0.0035(5)
C9 0.0305(6) 0.0242(6) 0.0251(6) 0.0007(5) 0.0022(5) 0.0010(4)
C10 0.0320(6) 0.0233(6) 0.0256(6) 0.0025(5) 0.0049(5) 0.0016(4)
C11 0.0299(6) 0.0308(6) 0.0326(6) -0.0030(5) 0.0034(5) 0.0018(5)
C12 0.0436(7) 0.0270(6) 0.0281(6) -0.0043(5) 0.0023(5) -0.0006(5)
C13 0.0431(7) 0.0280(6) 0.0290(6) 0.0053(5) 0.0079(5) -0.0008(5)
C14 0.0310(6) 0.0320(6) 0.0333(7) 0.0041(5) 0.0067(5) 0.0014(5)
N1A 0.0298(12) 0.0274(13) 0.033(2) 0.0028(12) 0.0048(13) -0.0035(9)
O1A 0.0296(12) 0.0240(12) 0.0300(19) 0.0007(10) 0.0047(14) -0.0014(7)
O1B 0.0296(12) 0.0240(12) 0.0300(19) 0.0007(10) 0.0047(14) -0.0014(7)
N1B 0.0298(12) 0.0274(13) 0.033(2) 0.0028(12) 0.0048(13) -0.0035(9)

loop_
_atom_type_symbol
_atom_type_description
_atom_type_scat_dispersion_real
_atom_type_scat_dispersion_imag
_atom_type_scat_source
C C 0.0181 0.0091 'International Tables Vol C Tables 4.2.6.8 and 6.1.1.4'
H H 0.0000 0.0000 'International Tables Vol C Tables 4.2.6.8 and 6.1.1.4'
N N 0.0311 0.0180 'International Tables Vol C Tables 4.2.6.8 and 6.1.1.4'
O O 0.0492 0.0322 'International Tables Vol C Tables 4.2.6.8 and 6.1.1.4'

loop_
_geom_angle_atom_site_label_1
_geom_angle_atom_site_label_2
_geom_angle_atom_site_label_3
_geom_angle_site_symmetry_1
_geom_angle_site_symmetry_2
_geom_angle_site_symmetry_3
_geom_angle
_geom_angle_publ_flag
C1 C1 C2 7_645 . . 126.56(15) ?
C1 C1 H1 7_645 . . 116.7 ?
C2 C1 H1 . . . 116.7 ?
C3 C2 C7 . . . 117.83(11) ?
C3 C2 C1 . . . 118.91(11) ?
C7 C2 C1 . . . 123.25(11) ?
C4 C3 C2 . . . 121.65(11) ?
C4 C3 H3 . . . 119.2 ?
C2 C3 H3 . . . 119.2 ?
C3 C4 C5 . . . 119.63(11) ?
C3 C4 H4 . . . 120.2 ?
C5 C4 H4 . . . 120.2 ?
C4 C5 C6 . . . 119.29(11) ?
C4 C5 C8 . . . 120.69(11) ?
C6 C5 C8 . . . 120.02(11) ?
C7 C6 C5 . . . 120.68(11) ?
C7 C6 H6 . . . 119.7 ?
C5 C6 H6 . . . 119.7 ?
C6 C7 C2 . . . 120.91(11) ?
C6 C7 H7 . . . 119.5 ?
C2 C7 H7 . . . 119.5 ?
N1A C8 O1A . . . 115.02(12) ?
N1B C8 O1B . . . 114.91(13) ?
N1A C8 C5 . . . 125.47(19) ?
N1B C8 C5 . . . 119.6(2) ?
O1A C8 C5 . . . 119.51(16) ?
O1B C8 C5 . . . 125.51(17) ?
O1B C9 C14 . . . 128.0(2) ?
O1B C9 C10 . . . 111.0(2) ?
C14 C9 C10 . . . 121.04(11) ?
C14 C9 N1A . . . 132.4(2) ?
C10 C9 N1A . . . 106.5(2) ?
O1A C10 C11 . . . 127.97(17) ?
O1A C10 C9 . . . 109.03(15) ?
C11 C10 C9 . . . 122.99(11) ?
C11 C10 N1B . . . 132.4(3) ?
C9 C10 N1B . . . 104.6(3) ?
C10 C11 C12 . . . 115.86(11) ?
C10 C11 H11 . . . 122.1 ?
C12 C11 H11 . . . 122.1 ?
C11 C12 C13 . . . 121.67(11) ?
C11 C12 H12 . . . 119.2 ?
C13 C12 H12 . . . 119.2 ?
C14 C13 C12 . . . 121.90(11) ?
C14 C13 H13 . . . 119.1 ?
C12 C13 H13 . . . 119.1 ?
C9 C14 C13 . . . 116.53(12) ?
C9 C14 H14 . . . 121.7 ?
C13 C14 H14 . . . 121.7 ?
C8 N1A C9 . . . 106.3(3) ?
C10 O1A C8 . . . 103.1(2) ?
C9 O1B C8 . . . 101.9(3) ?
C8 N1B C10 . . . 107.6(4) ?

loop_
_geom_bond_atom_site_label_1
_geom_bond_atom_site_label_2
_geom_bond_site_symmetry_1
_geom_bond_site_symmetry_2
_geom_bond_distance
_geom_bond_publ_flag
C1 C1 . 7_645 1.331(2) ?
C1 C2 . . 1.4656(17) ?
C1 H1 . . 0.95 ?
C2 C3 . . 1.3981(17) ?
C2 C7 . . 1.3990(17) ?
C3 C4 . . 1.3853(17) ?
C3 H3 . . 0.95 ?
C4 C5 . . 1.3917(17) ?
C4 H4 . . 0.95 ?
C5 C6 . . 1.3957(17) ?
C5 C8 . . 1.4520(17) ?
C6 C7 . . 1.3760(17) ?
C6 H6 . . 0.95 ?
C7 H7 . . 0.95 ?
C8 N1a . . 1.270(5) ?
C8 N1b . . 1.270(5) ?
C8 O1a . . 1.382(4) ?
C8 O1b . . 1.382(4) ?
C9 O1b . . 1.377(3) ?
C9 C14 . . 1.3845(17) ?
C9 C10 . . 1.3878(17) ?
C9 N1a . . 1.405(4) ?
C10 O1a . . 1.377(3) ?
C10 C11 . . 1.3802(17) ?
C10 N1b . . 1.405(4) ?
C11 C12 . . 1.3855(17) ?
C11 H11 . . 0.95 ?
C12 C13 . . 1.3935(18) ?
C12 H12 . . 0.95 ?
C13 C14 . . 1.3862(18) ?
C13 H13 . . 0.95 ?
C14 H14 . . 0.95 ?
